data_2020648
loop_
_publ_author_name
'Liu, Chun-Li'
'Wei, Xu'
'Huang, Qiu-Ying'
'Meng, Xiang-Ru'

_publ_section_title
;
 Syntheses, structures and properties of two new isostructural zinc(II)
 complexes based on 1-[(benzotriazol-1-yl)methyl]-1<i>H</i>-imidazole
;
_journal_issue 11
_journal_name_full 'Acta Crystallographica Section C'
_journal_page_first 917
_journal_page_last 922
_journal_paper_doi 10.1107/S2053229616016430
_journal_volume 72
_journal_year 2016
_chemical_formula_iupac '[Zn Br2 (C10 H9 N5)2]'
_chemical_formula_moiety 'C20 H18 Br2 N10 Zn'
_chemical_formula_sum 'C20 H18 Br2 N10 Zn'
_chemical_formula_weight 623.63
_chemical_name_systematic Bis{1-[(benzotriazol-1-yl)methyl]-1<i>H</i>-imidazole-\k<i>N</i>^3^}dibromidozinc(II)
_space_group_crystal_system orthorhombic
_space_group_IT_number 60
_space_group_name_Hall '-P 2n 2ab'
_space_group_name_H-M_alt 'P b c n'
_symmetry_space_group_name_Hall '-P 2n 2ab'
_symmetry_space_group_name_H-M 'P b c n'
_atom_sites_solution_hydrogens geom
_audit_creation_method SHELXL-2014/7
_cell_angle_alpha 90
_cell_angle_beta 90
_cell_angle_gamma 90
_cell_formula_units_Z 4
_cell_length_a 11.498(2)
_cell_length_b 11.715(2)
_cell_length_c 17.071(3)
_cell_measurement_reflns_used 5172
_cell_measurement_temperature 293(2)
_cell_measurement_theta_max 27.8286
_cell_measurement_theta_min 2.1354
_cell_volume 2299.4(7)
_computing_cell_refinement
;
CrystalClear (Rigaku/MSC, 2004)
;
_computing_data_collection
;
CrystalClear (Rigaku/MSC, 2004)
;
_computing_data_reduction
;
CrystalClear (Rigaku/MSC, 2004)
;
_computing_molecular_graphics
;
DIAMOND (Brandenburg & Putz, 2005)
;
_computing_publication_material
;
publCIF (Westrip, 2010)
;
_computing_structure_refinement
;
SHELXL2014 (Sheldrick, 2015)
;
_computing_structure_solution
;
SHELXS97 (Sheldrick, 2008)
;
_diffrn_ambient_temperature 293(2)
_diffrn_detector_area_resol_mean 28.5714
_diffrn_measured_fraction_theta_full 1.000
_diffrn_measured_fraction_theta_max 1.000
_diffrn_measurement_device_type 'Rigaku Saturn'
_diffrn_measurement_method \w
_diffrn_radiation_type MoK\a
_diffrn_radiation_wavelength 0.71073
_diffrn_reflns_av_R_equivalents 0.0441
_diffrn_reflns_limit_h_max 14
_diffrn_reflns_limit_h_min -13
_diffrn_reflns_limit_k_max 14
_diffrn_reflns_limit_k_min -10
_diffrn_reflns_limit_l_max 21
_diffrn_reflns_limit_l_min -16
_diffrn_reflns_number 14163
_diffrn_reflns_theta_full 25.242
_diffrn_reflns_theta_max 25.999
_diffrn_reflns_theta_min 2.386
_exptl_absorpt_coefficient_mu 4.575
_exptl_absorpt_correction_T_max 1.0000
_exptl_absorpt_correction_T_min 0.7415
_exptl_absorpt_correction_type multi-scan
_exptl_absorpt_process_details
;
(CrystalClear; Rigaku/MSC, 2004)
;
_exptl_crystal_colour Colourless
_exptl_crystal_density_diffrn 1.801
_exptl_crystal_description Prism
_exptl_crystal_F_000 1232
_exptl_crystal_size_max 0.170
_exptl_crystal_size_mid 0.160
_exptl_crystal_size_min 0.120
_refine_diff_density_max 0.453
_refine_diff_density_min -0.417
_refine_ls_extinction_method none
_refine_ls_goodness_of_fit_ref 1.124
_refine_ls_hydrogen_treatment constr
_refine_ls_matrix_type full
_refine_ls_number_parameters 150
_refine_ls_number_reflns 2271
_refine_ls_number_restraints 0
_refine_ls_restrained_S_all 1.124
_refine_ls_R_factor_all 0.0519
_refine_ls_R_factor_gt 0.0416
_refine_ls_shift/su_max 0.000
_refine_ls_shift/su_mean 0.000
_refine_ls_structure_factor_coef Fsqd
_refine_ls_weighting_details 'w=1/[\s^2^(Fo^2^)+(0.0336P)^2^+1.2668P] where P=(Fo^2^+2Fc^2^)/3'
_refine_ls_weighting_scheme calc
_refine_ls_wR_factor_gt 0.0781
_refine_ls_wR_factor_ref 0.0822
_reflns_number_gt 1977
_reflns_number_total 2271
_reflns_threshold_expression 'I > 2\s(I)'
_cod_data_source_file sk3637sup1.cif
_cod_data_source_block I
_cod_original_cell_volume 2299.4(8)
_cod_database_code 2020648
_shelx_space_group_comment
;
The symmetry employed for this shelxl refinement is uniquely defined
by the following loop, which should always be used as a source of
symmetry information in preference to the above space-group names.
They are only intended as comments.
;
_shelx_estimated_absorpt_t_min 0.510
_shelx_estimated_absorpt_t_max 0.610

loop_
_space_group_symop_operation_xyz
'x, y, z'
'-x+1/2, -y+1/2, z+1/2'
'-x, y, -z+1/2'
'x+1/2, -y+1/2, -z'
'-x, -y, -z'
'x-1/2, y-1/2, -z-1/2'
'x, -y, z-1/2'
'-x-1/2, y-1/2, z'

loop_
_atom_site_type_symbol
_atom_site_label
_atom_site_fract_x
_atom_site_fract_y
_atom_site_fract_z
_atom_site_U_iso_or_equiv
_atom_site_adp_type
_atom_site_calc_flag
_atom_site_occupancy
Zn Zn1 0.0000 0.36417(5) 0.2500 0.03343(17) Uani d 1
Br Br1 0.06408(4) 0.46925(3) 0.13951(2) 0.04817(15) Uani d 1
N N1 0.1306(3) 0.2646(2) 0.29102(15) 0.0345(7) Uani d 1
N N2 0.2490(3) 0.1814(2) 0.37410(14) 0.0324(6) Uani d 1
N N3 0.2304(3) 0.0759(2) 0.49422(15) 0.0338(7) Uani d 1
N N4 0.2355(3) -0.0394(2) 0.48559(18) 0.0458(8) Uani d 1
N N5 0.1587(3) -0.0850(2) 0.53165(19) 0.0471(8) Uani d 1
C C1 0.1668(3) 0.2613(3) 0.36456(19) 0.0341(8) Uani d 1
H H1A 0.1390 0.3082 0.4043 0.041 Uiso calc 1
C C2 0.1949(3) 0.1836(3) 0.2520(2) 0.0403(9) Uani d 1
H H2A 0.1896 0.1676 0.1988 0.048 Uiso calc 1
C C3 0.2663(3) 0.1314(3) 0.3027(2) 0.0417(9) Uani d 1
H H3A 0.3178 0.0725 0.2915 0.050 Uiso calc 1
C C4 0.3044(3) 0.1492(3) 0.44837(19) 0.0366(8) Uani d 1
H H4A 0.3771 0.1102 0.4376 0.044 Uiso calc 1
H H4B 0.3221 0.2176 0.4781 0.044 Uiso calc 1
C C5 0.1482(3) 0.1042(3) 0.54808(18) 0.0331(8) Uani d 1
C C6 0.1113(3) 0.2074(3) 0.58013(19) 0.0378(8) Uani d 1
H H6A 0.1434 0.2768 0.5649 0.045 Uiso calc 1
C C7 0.0256(4) 0.2008(4) 0.6349(2) 0.0475(10) Uani d 1
H H7A 0.0002 0.2677 0.6588 0.057 Uiso calc 1
C C8 -0.0260(4) 0.0971(4) 0.6568(2) 0.0537(11) Uani d 1
H H8A -0.0870 0.0972 0.6925 0.064 Uiso calc 1
C C9 0.0119(4) -0.0037(4) 0.6266(2) 0.0515(11) Uani d 1
H H9A -0.0209 -0.0727 0.6420 0.062 Uiso calc 1
C C10 0.1019(3) 0.0002(3) 0.5716(2) 0.0376(9) Uani d 1

loop_
_atom_site_aniso_label
_atom_site_aniso_U_11
_atom_site_aniso_U_22
_atom_site_aniso_U_33
_atom_site_aniso_U_12
_atom_site_aniso_U_13
_atom_site_aniso_U_23
Zn1 0.0363(4) 0.0307(3) 0.0333(3) 0.000 -0.0025(2) 0.000
Br1 0.0489(3) 0.0499(3) 0.0458(3) -0.00021(19) 0.00781(18) 0.01271(18)
N1 0.0373(18) 0.0321(16) 0.0340(16) -0.0024(13) -0.0031(13) -0.0019(12)
N2 0.0313(17) 0.0323(15) 0.0337(16) 0.0021(13) -0.0015(12) -0.0018(13)
N3 0.0394(19) 0.0254(14) 0.0367(16) 0.0033(13) -0.0054(13) 0.0008(12)
N4 0.058(2) 0.0309(17) 0.0489(19) 0.0090(16) -0.0114(17) -0.0016(14)
N5 0.058(2) 0.0282(16) 0.055(2) -0.0007(16) -0.0144(17) 0.0021(15)
C1 0.036(2) 0.0305(18) 0.0360(19) 0.0001(15) 0.0006(15) -0.0019(15)
C2 0.041(2) 0.046(2) 0.0340(19) 0.0018(18) 0.0025(17) -0.0060(17)
C3 0.041(2) 0.042(2) 0.042(2) 0.0104(18) 0.0038(17) -0.0080(17)
C4 0.033(2) 0.039(2) 0.039(2) 0.0039(16) -0.0045(15) 0.0000(16)
C5 0.033(2) 0.0332(19) 0.0334(18) -0.0017(15) -0.0082(15) 0.0043(15)
C6 0.042(2) 0.0301(18) 0.042(2) 0.0027(16) -0.0018(17) 0.0022(15)
C7 0.051(3) 0.049(2) 0.042(2) 0.010(2) -0.0014(18) 0.0007(18)
C8 0.041(3) 0.075(3) 0.045(2) 0.001(2) -0.0017(18) 0.007(2)
C9 0.047(3) 0.058(3) 0.050(2) -0.018(2) -0.014(2) 0.023(2)
C10 0.040(2) 0.0327(19) 0.041(2) -0.0030(16) -0.0141(17) 0.0056(16)

loop_
_atom_type_symbol
_atom_type_description
_atom_type_scat_dispersion_real
_atom_type_scat_dispersion_imag
_atom_type_scat_source
C C 0.0033 0.0016 'International Tables Vol C Tables 4.2.6.8 and 6.1.1.4'
H H 0.0000 0.0000 'International Tables Vol C Tables 4.2.6.8 and 6.1.1.4'
N N 0.0061 0.0033 'International Tables Vol C Tables 4.2.6.8 and 6.1.1.4'
Zn Zn 0.2839 1.4301 'International Tables Vol C Tables 4.2.6.8 and 6.1.1.4'
Br Br -0.2901 2.4595 'International Tables Vol C Tables 4.2.6.8 and 6.1.1.4'

loop_
_geom_angle_atom_site_label_1
_geom_angle_atom_site_label_2
_geom_angle_atom_site_label_3
_geom_angle_site_symmetry_1
_geom_angle_site_symmetry_3
_geom_angle
_geom_angle_publ_flag
N1 Zn1 N1 . 3 109.71(16) y
N1 Zn1 Br1 . . 110.10(8) y
N1 Zn1 Br1 3 . 104.74(8) y
N1 Zn1 Br1 . 3 104.74(8) ?
N1 Zn1 Br1 3 3 110.10(8) ?
Br1 Zn1 Br1 . 3 117.41(3) y
C1 N1 C2 . . 105.7(3) ?
C1 N1 Zn1 . . 125.3(2) ?
C2 N1 Zn1 . . 128.9(2) ?
C1 N2 C3 . . 107.1(3) ?
C1 N2 C4 . . 126.2(3) ?
C3 N2 C4 . . 126.6(3) ?
N4 N3 C5 . . 110.2(3) ?
N4 N3 C4 . . 120.5(3) ?
C5 N3 C4 . . 129.3(3) ?
N5 N4 N3 . . 108.3(3) ?
N4 N5 C10 . . 109.0(3) ?
N1 C1 N2 . . 111.0(3) ?
N1 C1 H1A . . 124.5 ?
N2 C1 H1A . . 124.5 ?
C3 C2 N1 . . 109.3(3) ?
C3 C2 H2A . . 125.3 ?
N1 C2 H2A . . 125.3 ?
C2 C3 N2 . . 106.9(3) ?
C2 C3 H3A . . 126.5 ?
N2 C3 H3A . . 126.5 ?
N3 C4 N2 . . 111.4(3) ?
N3 C4 H4A . . 109.3 ?
N2 C4 H4A . . 109.3 ?
N3 C4 H4B . . 109.3 ?
N2 C4 H4B . . 109.3 ?
H4A C4 H4B . . 108.0 ?
N3 C5 C10 . . 104.4(3) ?
N3 C5 C6 . . 133.5(3) ?
C10 C5 C6 . . 122.0(3) ?
C7 C6 C5 . . 116.2(3) ?
C7 C6 H6A . . 121.9 ?
C5 C6 H6A . . 121.9 ?
C6 C7 C8 . . 122.5(4) ?
C6 C7 H7A . . 118.7 ?
C8 C7 H7A . . 118.7 ?
C9 C8 C7 . . 121.1(4) ?
C9 C8 H8A . . 119.5 ?
C7 C8 H8A . . 119.5 ?
C8 C9 C10 . . 117.6(4) ?
C8 C9 H9A . . 121.2 ?
C10 C9 H9A . . 121.2 ?
N5 C10 C5 . . 108.1(3) ?
N5 C10 C9 . . 131.5(4) ?
C5 C10 C9 . . 120.4(4) ?

loop_
_geom_bond_atom_site_label_1
_geom_bond_atom_site_label_2
_geom_bond_site_symmetry_2
_geom_bond_distance
_geom_bond_publ_flag
Zn1 N1 . 2.026(3) y
Zn1 N1 3 2.026(3) ?
Zn1 Br1 . 2.3698(6) y
Zn1 Br1 3 2.3699(6) ?
N1 C1 . 1.323(4) ?
N1 C2 . 1.374(4) ?
N2 C1 . 1.340(4) ?
N2 C3 . 1.366(4) ?
N2 C4 . 1.469(4) ?
N3 N4 . 1.360(4) ?
N3 C5 . 1.360(4) ?
N3 C4 . 1.440(4) ?
N4 N5 . 1.298(4) ?
N5 C10 . 1.374(5) ?
C1 H1A . 0.9300 ?
C2 C3 . 1.341(5) ?
C2 H2A . 0.9300 ?
C3 H3A . 0.9300 ?
C4 H4A . 0.9700 ?
C4 H4B . 0.9700 ?
C5 C10 . 1.389(5) ?
C5 C6 . 1.393(5) ?
C6 C7 . 1.361(5) ?
C6 H6A . 0.9300 ?
C7 C8 . 1.403(6) ?
C7 H7A . 0.9300 ?
C8 C9 . 1.359(6) ?
C8 H8A . 0.9300 ?
C9 C10 . 1.398(6) ?
C9 H9A . 0.9300 ?

loop_
_geom_hbond_atom_site_label_D
_geom_hbond_atom_site_label_H
_geom_hbond_atom_site_label_A
_geom_hbond_site_symmetry_A
_geom_hbond_distance_DH
_geom_hbond_distance_HA
_geom_hbond_distance_DA
_geom_hbond_angle_DHA
C4 H4A Br1 6_656 0.97 3.01 3.951(4) 163
C4 H4B N5 8_665 0.97 2.50 3.449(5) 167

loop_
_geom_torsion_atom_site_label_1
_geom_torsion_atom_site_label_2
_geom_torsion_atom_site_label_3
_geom_torsion_atom_site_label_4
_geom_torsion
C5 N3 N4 N5 0.5(4)
C4 N3 N4 N5 -178.4(3)
N3 N4 N5 C10 -0.2(4)
C2 N1 C1 N2 -1.0(4)
Zn1 N1 C1 N2 175.7(2)
C3 N2 C1 N1 0.2(4)
C4 N2 C1 N1 -176.4(3)
C1 N1 C2 C3 1.4(4)
Zn1 N1 C2 C3 -175.2(3)
N1 C2 C3 N2 -1.3(4)
C1 N2 C3 C2 0.6(4)
C4 N2 C3 C2 177.3(3)
N4 N3 C4 N2 89.6(4)
C5 N3 C4 N2 -89.0(4)
C1 N2 C4 N3 78.5(4)
C3 N2 C4 N3 -97.5(4)
N4 N3 C5 C10 -0.6(4)
C4 N3 C5 C10 178.1(3)
N4 N3 C5 C6 177.4(4)
C4 N3 C5 C6 -3.8(6)
N3 C5 C6 C7 -178.9(4)
C10 C5 C6 C7 -1.1(5)
C5 C6 C7 C8 -1.9(6)
C6 C7 C8 C9 3.3(6)
C7 C8 C9 C10 -1.6(6)
N4 N5 C10 C5 -0.2(4)
N4 N5 C10 C9 179.0(4)
N3 C5 C10 N5 0.5(4)
C6 C5 C10 N5 -177.8(3)
N3 C5 C10 C9 -178.8(3)
C6 C5 C10 C9 2.8(5)
C8 C9 C10 N5 179.4(4)
C8 C9 C10 C5 -1.4(6)

_cod_database_fobs_code 2020648
